data_2102377
loop_
_publ_author_name
'Marsh, Richard E.'

_publ_section_title
;
 Space group <i>Cc</i>: an update
;
_journal_issue 2
_journal_name_full 'Acta Crystallographica Section B'
_journal_page_first 252
_journal_page_last 253
_journal_paper_doi 10.1107/S0108768104003878
_journal_volume 60
_journal_year 2004
_chemical_formula_moiety 'C64 H54 P4 S6 Pb'
_chemical_formula_sum 'C64 H54 P4 Pb S6'
_space_group_crystal_system monoclinic
_space_group_IT_number 15
_space_group_name_Hall '-C 2yc'
_space_group_name_H-M_alt 'C 1 2/c 1'
_audit_creation_method CRYM
_cell_angle_alpha 90
_cell_angle_beta 92.01
_cell_angle_gamma 90
_cell_formula_units_Z 4
_cell_length_a 16.2120
_cell_length_b 14.4198
_cell_length_c 25.1460
_cell_volume 5874.859
_cod_data_source_file bk0142.cif
_cod_data_source_block MAWPAB
_cod_depositor_comments
;
 Updating space group information and adding the symmetry operation list.

 Antanas Vaitkus,
 2018-06-14

 Adding the _cell_formula_units_Z data item.

 Antanas Vaitkus,
 2017-08-05

  Added moiety chemical formula from Marsh (2004) paper.
  The summary chemical formula is calculated from moiety formula using
  AdHocParser
  (svn://www.crystallography.net/cod-tools/trunk/Formulae/AdHocParser.yp,
  revision 1441.)

  Andrius Merkys
  2013-11-11
;
_cod_original_sg_symbol_H-M C2/c
_cod_database_code 2102377

loop_
_space_group_symop_id
_space_group_symop_operation_xyz
1 x,y,z
2 -x,y,-z+1/2
3 -x,-y,-z
4 x,-y,z+1/2
5 x+1/2,y+1/2,z
6 -x+1/2,y+1/2,-z+1/2
7 -x+1/2,-y+1/2,-z
8 x+1/2,-y+1/2,z+1/2

loop_
_atom_site_label
_atom_site_type_symbol
_atom_site_fract_x
_atom_site_fract_y
_atom_site_fract_z
Pb1 Pb 0.00000 0.06656 0.25000
S1 S -0.18050 0.09965 0.26085
S2 S 0.02220 0.22765 0.15405
P1 P -0.24965 -0.00770 0.24355
P2 P 0.04985 0.17310 0.08610
S5 S -0.01870 -0.07010 0.17865
C1 C -0.09490 -0.01745 0.13625
C2 C -0.18030 -0.03020 0.14380
C3 C -0.23885 0.00485 0.10810
H1 H -0.29435 -0.00575 0.11380
C4 C -0.21625 0.05520 0.06365
H2 H -0.25565 0.07940 0.04005
C5 C -0.13225 0.06795 0.05680
H3 H -0.11625 0.10190 0.02770
C6 C -0.07245 0.03340 0.09095
C7 C -0.20710 -0.08560 0.19300
H4 H -0.16040 -0.11910 0.20835
H5 H -0.24875 -0.13035 0.18190
C8 C 0.01615 0.05280 0.07875
H6 H 0.02510 0.03340 0.04245
H7 H 0.05105 0.01455 0.10190
C9 C -0.26270 -0.08175 0.30185
C10 C -0.24310 -0.04470 0.35235
H8 H -0.22305 0.01535 0.35565
C11 C -0.25350 -0.09850 0.39710
H9 H -0.24585 -0.07260 0.42980
C12 C -0.27950 -0.18790 0.39320
H10 H -0.28550 -0.22235 0.42300
C13 C -0.29555 -0.22260 0.34460
H11 H -0.31145 -0.28395 0.34175
C14 C -0.28905 -0.17155 0.29880
H12 H -0.30275 -0.19795 0.26615
C15 C -0.34930 0.02895 0.21935
C16 C -0.40575 -0.03455 0.20100
H13 H -0.39090 -0.09620 0.20220
C17 C -0.48560 -0.01150 0.18090
H14 H -0.52365 -0.05685 0.17065
C18 C -0.50265 0.08105 0.17755
H15 H -0.55320 0.09920 0.16235
C19 C -0.45145 0.14390 0.19445
H16 H -0.46715 0.20575 0.19355
C20 C -0.37190 0.12020 0.21430
H17 H -0.33475 0.16610 0.22455
C21 C 0.00395 0.23640 0.02900
C22 C -0.00425 0.19850 -0.02130
H18 H 0.01575 0.14025 -0.02805
C23 C -0.04250 0.24880 -0.06155
H19 H -0.04925 0.22255 -0.09510
C24 C -0.07145 0.33680 -0.05250
H20 H -0.09600 0.37055 -0.07990
C25 C -0.06310 0.37195 -0.00355
H21 H -0.08350 0.43085 0.00265
C26 C -0.02630 0.32465 0.03760
H22 H -0.02175 0.35080 0.07095
C27 C 0.15990 0.17130 0.07405
C28 C 0.19265 0.13115 0.02970
H23 H 0.15800 0.10465 0.00375
C29 C 0.27850 0.13130 0.02380
H24 H 0.30110 0.10300 -0.00550
C30 C 0.32620 0.17175 0.05995
H25 H 0.38260 0.17075 0.05560
C31 C 0.29830 0.21435 0.10210
H26 H 0.33350 0.24370 0.12585
C32 C 0.21325 0.21470 0.10925
H27 H 0.19310 0.24465 0.13795
